data_1553759
loop_
_publ_author_name
'Chen, Dong-Zhen'
'Xiao, Wen-Jing'
'Chen, Jia-Rong'

_publ_section_title
;
 Synthesis of spiropyrazoline oxindoles by a formal [4 + 1] annulation
 reaction between 3-bromooxindoles and in situ-derived
 1,2-diaza-1,3-dienes
;
_journal_issue 7
_journal_name_full 'Organic Chemistry Frontiers'
_journal_page_first 1289
_journal_paper_doi 10.1039/C7QO00163K
_journal_volume 4
_journal_year 2017
_chemical_formula_moiety 'C22 H20 Br N3 O5, C H2 Cl2'
_chemical_formula_sum 'C23 H22 Br Cl2 N3 O5'
_chemical_formula_weight 571.24
_space_group_crystal_system monoclinic
_space_group_IT_number 14
_space_group_name_Hall '-P 2yn'
_space_group_name_H-M_alt 'P 1 21/n 1'
_atom_sites_solution_hydrogens geom
_audit_creation_date 2015-11-24
_audit_creation_method
;
Olex2 1.2
(compiled 2015.09.30 svn.r3233 for OlexSys, GUI svn.r5103)
;
_audit_update_record
;
2016-11-03 deposited with the CCDC.
2017-03-27 downloaded from the CCDC.
;
_cell_angle_alpha 90
_cell_angle_beta 93.785(8)
_cell_angle_gamma 90
_cell_formula_units_Z 4
_cell_length_a 9.593(4)
_cell_length_b 15.307(7)
_cell_length_c 16.705(8)
_cell_measurement_reflns_used 3209
_cell_measurement_temperature 100.01(10)
_cell_measurement_theta_max 22.791
_cell_measurement_theta_min 2.382
_cell_volume 2447.6(19)
_computing_cell_refinement 'SAINT v7.68A (Bruker, 2009)'
_computing_data_reduction 'SAINT v7.68A (Bruker, 2009)'
_computing_molecular_graphics 'Olex2 (Dolomanov et al., 2009)'
_computing_publication_material 'Olex2 (Dolomanov et al., 2009)'
_computing_structure_refinement 'ShelXL (Sheldrick, 2015)'
_computing_structure_solution 'ShelXT (Sheldrick, 2015)'
_diffrn_ambient_temperature 100.01(10)
_diffrn_measured_fraction_theta_full 0.986
_diffrn_measured_fraction_theta_max 0.986
_diffrn_measurement_device_type 'Bruker APEX-II CCD'
_diffrn_measurement_method '\f and \w scans'
_diffrn_radiation_monochromator graphite
_diffrn_radiation_type MoK\a
_diffrn_radiation_wavelength 0.71073
_diffrn_reflns_av_R_equivalents 0.0361
_diffrn_reflns_av_unetI/netI 0.0344
_diffrn_reflns_Laue_measured_fraction_full 0.986
_diffrn_reflns_Laue_measured_fraction_max 0.986
_diffrn_reflns_limit_h_max 10
_diffrn_reflns_limit_h_min -10
_diffrn_reflns_limit_k_max 16
_diffrn_reflns_limit_k_min -16
_diffrn_reflns_limit_l_max 18
_diffrn_reflns_limit_l_min -18
_diffrn_reflns_number 14118
_diffrn_reflns_point_group_measured_fraction_full 0.986
_diffrn_reflns_point_group_measured_fraction_max 0.986
_diffrn_reflns_theta_full 23.188
_diffrn_reflns_theta_max 23.188
_diffrn_reflns_theta_min 1.806
_diffrn_standards_number 0
_exptl_absorpt_coefficient_mu 1.937
_exptl_absorpt_correction_T_max 0.7449
_exptl_absorpt_correction_T_min 0.5926
_exptl_absorpt_correction_type multi-scan
_exptl_absorpt_process_details
;
SADABS-2008/1 (Bruker,2008) was used for absorption correction.
wR2(int) was 0.0837 before and 0.0457 after correction.
The Ratio of minimum to maximum transmission is 0.7955.
The \l/2 correction factor is 0.0015.
;
_exptl_crystal_colour colourless
_exptl_crystal_colour_primary colourless
_exptl_crystal_density_diffrn 1.550
_exptl_crystal_description plate
_exptl_crystal_F_000 1160
_exptl_crystal_size_max 0.09
_exptl_crystal_size_mid 0.08
_exptl_crystal_size_min 0.02
_refine_diff_density_max 0.326
_refine_diff_density_min -0.611
_refine_diff_density_rms 0.053
_refine_ls_extinction_method none
_refine_ls_goodness_of_fit_ref 1.023
_refine_ls_hydrogen_treatment constr
_refine_ls_matrix_type full
_refine_ls_number_parameters 328
_refine_ls_number_reflns 3436
_refine_ls_number_restraints 6
_refine_ls_restrained_S_all 1.037
_refine_ls_R_factor_all 0.0598
_refine_ls_R_factor_gt 0.0405
_refine_ls_shift/su_max 0.000
_refine_ls_shift/su_mean 0.000
_refine_ls_structure_factor_coef Fsqd
_refine_ls_weighting_details 'w=1/[\s^2^(Fo^2^)+(0.0665P)^2^+1.3275P] where P=(Fo^2^+2Fc^2^)/3'
_refine_ls_weighting_scheme calc
_refine_ls_wR_factor_gt 0.1088
_refine_ls_wR_factor_ref 0.1204
_reflns_Friedel_coverage 0.000
_reflns_number_gt 2567
_reflns_number_total 3436
_reflns_threshold_expression 'I > 2\s(I)'
_cod_data_source_file c7qo00163k2.cif
_cod_data_source_block cdz
_cod_original_cell_volume 2448(2)
_cod_database_code 1553759
_shelx_space_group_comment
;
The symmetry employed for this shelxl refinement is uniquely defined
by the following loop, which should always be used as a source of
symmetry information in preference to the above space-group names.
They are only intended as comments.
;
_olex2_refinement_description
;
1. Fixed Uiso
 At 1.2 times of:
  All C(H) groups, All C(H,H) groups, All C(H,H,H,H) groups
 At 1.5 times of:
  All C(H,H,H) groups
2. Uiso/Uaniso restraints and constraints
Uanis(Cl2A) \\sim Ueq: with sigma of 0.005 and sigma for terminal atoms of 0.01
3. Others
 Fixed Sof: H22C(0.65) H22D(0.65) H22A(0.35) H22B(0.35) Cl1A(0.35) Cl2A(0.35)
 Cl1B(0.65) Cl2B(0.65)
4.a Secondary CH2 refined with riding coordinates:
 C10(H10A,H10B), C13(H13A,H13B), C22(H22C,H22D), C22(H22A,H22B)
4.b Aromatic/amide H refined with riding coordinates:
 C2(H2), C5(H5), C6(H6), C18(H18), C19(H19), C20(H20), C21(H21)
4.c Idealised Me refined as rotating group:
 C00V(H00A,H00B,H00C), C9(H9A,H9B,H9C), C14(H14A,H14B,H14C)
;
_shelx_shelxl_version_number 2014/7
_olex2_submission_special_instructions 'No special instructions were received'

loop_
_space_group_symop_operation_xyz
'x, y, z'
'-x+1/2, y+1/2, -z+1/2'
'-x, -y, -z'
'x-1/2, -y-1/2, z-1/2'

loop_
_atom_site_label
_atom_site_type_symbol
_atom_site_fract_x
_atom_site_fract_y
_atom_site_fract_z
_atom_site_U_iso_or_equiv
_atom_site_adp_type
_atom_site_occupancy
_atom_site_site_symmetry_order
_atom_site_calc_flag
_atom_site_refinement_flags_posn
_atom_site_refinement_flags_adp
_atom_site_refinement_flags_occupancy
_atom_site_disorder_assembly
_atom_site_disorder_group
Br1 Br 0.97738(4) 0.23154(4) 0.54969(3) 0.0793(2) Uani 1 1 d . . . . .
O1 O 0.2653(3) 0.19056(19) 0.72595(16) 0.0598(7) Uani 1 1 d . . . . .
O2 O 0.2963(3) 0.00173(19) 0.44368(18) 0.0733(9) Uani 1 1 d . . . . .
O3 O 0.1948(3) 0.11554(17) 0.38160(16) 0.0665(8) Uani 1 1 d . . . . .
O4 O 0.4058(3) 0.36840(15) 0.65160(15) 0.0484(6) Uani 1 1 d . . . . .
O5 O 0.5090(3) 0.35743(18) 0.44760(15) 0.0603(7) Uani 1 1 d . . . . .
N1 N 0.4999(3) 0.19674(19) 0.76091(16) 0.0440(7) Uani 1 1 d . . . . .
N2 N 0.3685(3) 0.25618(17) 0.56867(16) 0.0354(7) Uani 1 1 d . . . . .
N3 N 0.3107(3) 0.22102(18) 0.49842(16) 0.0366(7) Uani 1 1 d . . . . .
C00V C 0.5959(4) 0.3668(3) 0.3822(3) 0.0702(13) Uani 1 1 d . . . . .
H00A H 0.5407 0.3560 0.3317 0.105 Uiso 1 1 calc GR . . . .
H00B H 0.6728 0.3246 0.3880 0.105 Uiso 1 1 calc GR . . . .
H00C H 0.6340 0.4262 0.3820 0.105 Uiso 1 1 calc GR . . . .
C1 C 0.8303(4) 0.2199(2) 0.6191(2) 0.0471(9) Uani 1 1 d . . . . .
C2 C 0.6940(4) 0.2129(2) 0.5864(2) 0.0425(9) Uani 1 1 d . . . . .
H2 H 0.6729 0.2139 0.5300 0.051 Uiso 1 1 calc R . . . .
C3 C 0.5920(3) 0.2043(2) 0.63860(19) 0.0349(8) Uani 1 1 d . . . . .
C4 C 0.6236(4) 0.2041(2) 0.7207(2) 0.0399(8) Uani 1 1 d . . . . .
C5 C 0.7583(4) 0.2117(2) 0.7523(2) 0.0502(10) Uani 1 1 d . . . . .
H5 H 0.7794 0.2119 0.8087 0.060 Uiso 1 1 calc R . . . .
C6 C 0.8623(4) 0.2190(3) 0.6998(2) 0.0543(10) Uani 1 1 d . . . . .
H6 H 0.9570 0.2234 0.7199 0.065 Uiso 1 1 calc R . . . .
C7 C 0.4367(3) 0.1914(2) 0.62334(19) 0.0360(8) Uani 1 1 d . . . . .
C8 C 0.3860(4) 0.1945(2) 0.7088(2) 0.0418(8) Uani 1 1 d . . . . .
C9 C 0.4957(5) 0.1950(3) 0.8474(2) 0.0642(12) Uani 1 1 d . . . . .
H9A H 0.5545 0.1473 0.8694 0.096 Uiso 1 1 calc GR . . . .
H9B H 0.3993 0.1860 0.8617 0.096 Uiso 1 1 calc GR . . . .
H9C H 0.5305 0.2507 0.8698 0.096 Uiso 1 1 calc GR . . . .
C10 C 0.3938(4) 0.1058(2) 0.5804(2) 0.0451(9) Uani 1 1 d . . . . .
H10A H 0.4762 0.0691 0.5711 0.054 Uiso 1 1 calc R . . . .
H10B H 0.3278 0.0718 0.6113 0.054 Uiso 1 1 calc R . . . .
C11 C 0.3251(3) 0.1384(2) 0.50323(19) 0.0364(8) Uani 1 1 d . . . . .
C12 C 0.2711(4) 0.0777(3) 0.4400(2) 0.0472(9) Uani 1 1 d . . . . .
C13 C 0.1327(6) 0.0591(3) 0.3194(3) 0.0889(17) Uani 1 1 d . . . . .
H13A H 0.2015 0.0144 0.3053 0.107 Uiso 1 1 calc R . . . .
H13B H 0.1077 0.0941 0.2707 0.107 Uiso 1 1 calc R . . . .
C14 C 0.0060(6) 0.0156(4) 0.3463(4) 0.112(2) Uani 1 1 d . . . . .
H14A H -0.0599 0.0598 0.3630 0.167 Uiso 1 1 calc GR . . . .
H14B H 0.0320 -0.0231 0.3915 0.167 Uiso 1 1 calc GR . . . .
H14C H -0.0380 -0.0188 0.3020 0.167 Uiso 1 1 calc GR . . . .
C15 C 0.3678(3) 0.3433(2) 0.5844(2) 0.0353(8) Uani 1 1 d . . . . .
C16 C 0.3220(3) 0.4036(2) 0.5183(2) 0.0382(8) Uani 1 1 d . . . . .
C17 C 0.3993(4) 0.4123(2) 0.4515(2) 0.0450(9) Uani 1 1 d . . . . .
C18 C 0.3639(5) 0.4773(3) 0.3960(2) 0.0603(11) Uani 1 1 d . . . . .
H18 H 0.4163 0.4842 0.3501 0.072 Uiso 1 1 calc R . . . .
C19 C 0.2536(5) 0.5316(3) 0.4073(3) 0.0689(13) Uani 1 1 d . . . . .
H19 H 0.2311 0.5766 0.3694 0.083 Uiso 1 1 calc R . . . .
C20 C 0.1760(5) 0.5222(3) 0.4714(3) 0.0669(12) Uani 1 1 d . . . . .
H20 H 0.0976 0.5589 0.4774 0.080 Uiso 1 1 calc R . . . .
C21 C 0.2111(4) 0.4592(2) 0.5277(2) 0.0516(10) Uani 1 1 d . . . . .
H21 H 0.1584 0.4538 0.5736 0.062 Uiso 1 1 calc R . . . .
C22 C 0.1484(6) 0.3880(4) 0.7710(4) 0.1007(18) Uani 1 1 d . . . . .
H22C H 0.2402 0.4097 0.7559 0.121 Uiso 0.65 1 calc R . P A 2
H22D H 0.1319 0.3303 0.7452 0.121 Uiso 0.65 1 calc R . P A 2
H22A H 0.2512 0.3903 0.7807 0.121 Uiso 0.35 1 calc R . P B 1
H22B H 0.1274 0.3430 0.7293 0.121 Uiso 0.35 1 calc R . P B 1
Cl1A Cl 0.0816(10) 0.3540(6) 0.8555(5) 0.120(3) Uani 0.35 1 d . . P C 1
Cl2A Cl 0.0950(9) 0.4843(5) 0.7336(4) 0.115(2) Uani 0.35 1 d . U P C 1
Cl1B Cl 0.1521(5) 0.3754(2) 0.8768(2) 0.1080(12) Uani 0.65 1 d . . P C 2
Cl2B Cl 0.0216(4) 0.4585(3) 0.7367(3) 0.1132(13) Uani 0.65 1 d . . P C 2

loop_
_atom_site_aniso_label
_atom_site_aniso_U_11
_atom_site_aniso_U_22
_atom_site_aniso_U_33
_atom_site_aniso_U_23
_atom_site_aniso_U_13
_atom_site_aniso_U_12
Br1 0.0477(3) 0.1176(5) 0.0750(4) 0.0279(3) 0.0215(2) 0.0089(2)
O1 0.0433(16) 0.0820(19) 0.0554(17) 0.0061(14) 0.0131(13) -0.0013(13)
O2 0.081(2) 0.0468(18) 0.088(2) -0.0198(16) -0.0253(17) 0.0117(15)
O3 0.093(2) 0.0551(17) 0.0480(17) -0.0085(13) -0.0237(15) 0.0059(15)
O4 0.0634(16) 0.0462(15) 0.0352(15) -0.0047(11) 0.0006(12) -0.0007(12)
O5 0.0582(17) 0.0668(18) 0.0586(18) 0.0087(13) 0.0245(14) 0.0097(14)
N1 0.0466(18) 0.0548(19) 0.0310(17) 0.0040(13) 0.0053(14) 0.0008(14)
N2 0.0352(15) 0.0381(17) 0.0322(16) -0.0014(12) -0.0023(12) 0.0025(12)
N3 0.0300(15) 0.0453(18) 0.0344(17) -0.0023(13) 0.0019(12) 0.0008(12)
C00V 0.063(3) 0.089(3) 0.061(3) -0.011(2) 0.028(2) -0.011(2)
C1 0.035(2) 0.056(2) 0.051(3) 0.0090(18) 0.0063(17) 0.0053(17)
C2 0.047(2) 0.050(2) 0.031(2) 0.0039(15) 0.0039(17) 0.0072(17)
C3 0.0367(19) 0.0373(19) 0.031(2) 0.0010(14) 0.0024(15) 0.0029(14)
C4 0.042(2) 0.044(2) 0.033(2) 0.0055(15) 0.0031(16) 0.0015(16)
C5 0.047(2) 0.067(3) 0.035(2) 0.0072(18) -0.0075(17) -0.0033(19)
C6 0.040(2) 0.064(3) 0.057(3) 0.011(2) -0.0062(19) -0.0039(18)
C7 0.0363(19) 0.0387(18) 0.0324(19) 0.0014(15) -0.0012(15) 0.0030(15)
C8 0.044(2) 0.041(2) 0.041(2) 0.0030(15) 0.0070(18) 0.0018(16)
C9 0.074(3) 0.088(3) 0.031(2) 0.004(2) 0.0102(19) -0.006(2)
C10 0.047(2) 0.041(2) 0.047(2) 0.0007(17) -0.0030(17) 0.0004(17)
C11 0.0339(18) 0.039(2) 0.037(2) -0.0021(15) 0.0030(15) 0.0015(15)
C12 0.045(2) 0.047(2) 0.049(2) -0.0060(19) 0.0024(18) 0.0037(18)
C13 0.127(5) 0.078(3) 0.056(3) -0.024(2) -0.039(3) 0.003(3)
C14 0.087(4) 0.115(5) 0.127(5) -0.039(4) -0.036(4) -0.006(4)
C15 0.0316(17) 0.037(2) 0.038(2) -0.0006(16) 0.0071(15) -0.0017(15)
C16 0.0396(19) 0.0350(19) 0.039(2) -0.0004(15) -0.0030(16) -0.0027(15)
C17 0.052(2) 0.043(2) 0.040(2) -0.0006(17) 0.0018(17) -0.0060(18)
C18 0.075(3) 0.063(3) 0.042(2) 0.011(2) 0.002(2) -0.013(2)
C19 0.079(3) 0.055(3) 0.070(3) 0.021(2) -0.019(3) 0.000(2)
C20 0.060(3) 0.060(3) 0.079(3) 0.009(2) -0.007(2) 0.017(2)
C21 0.048(2) 0.047(2) 0.059(3) 0.0025(19) 0.0001(18) 0.0086(18)
C22 0.105(4) 0.100(4) 0.099(4) -0.008(3) 0.017(3) 0.005(3)
Cl1A 0.175(8) 0.097(5) 0.089(5) -0.009(3) 0.027(4) -0.007(4)
Cl2A 0.189(7) 0.090(4) 0.065(3) -0.014(2) 0.003(4) 0.034(4)
Cl1B 0.175(4) 0.072(2) 0.079(2) 0.0161(16) 0.020(2) 0.014(2)
Cl2B 0.099(2) 0.135(3) 0.102(2) 0.003(2) -0.0164(19) 0.0227(19)

loop_
_atom_type_symbol
_atom_type_description
_atom_type_scat_dispersion_real
_atom_type_scat_dispersion_imag
_atom_type_scat_source
C C 0.0033 0.0016 'International Tables Vol C Tables 4.2.6.8 and 6.1.1.4'
H H 0.0000 0.0000 'International Tables Vol C Tables 4.2.6.8 and 6.1.1.4'
Br Br -0.2901 2.4595 'International Tables Vol C Tables 4.2.6.8 and 6.1.1.4'
Cl Cl 0.1484 0.1585 'International Tables Vol C Tables 4.2.6.8 and 6.1.1.4'
N N 0.0061 0.0033 'International Tables Vol C Tables 4.2.6.8 and 6.1.1.4'
O O 0.0106 0.0060 'International Tables Vol C Tables 4.2.6.8 and 6.1.1.4'

loop_
_geom_angle_atom_site_label_1
_geom_angle_atom_site_label_2
_geom_angle_atom_site_label_3
_geom_angle
C12 O3 C13 116.9(3)
C17 O5 C00V 118.2(3)
C4 N1 C9 123.9(3)
C8 N1 C4 111.5(3)
C8 N1 C9 124.6(3)
N3 N2 C7 113.8(2)
C15 N2 N3 122.8(3)
C15 N2 C7 123.3(3)
C11 N3 N2 107.4(3)
O5 C00V H00A 109.5
O5 C00V H00B 109.5
O5 C00V H00C 109.5
H00A C00V H00B 109.5
H00A C00V H00C 109.5
H00B C00V H00C 109.5
C2 C1 Br1 119.2(3)
C6 C1 Br1 118.6(3)
C6 C1 C2 122.3(3)
C1 C2 H2 121.5
C3 C2 C1 117.0(3)
C3 C2 H2 121.5
C2 C3 C4 121.0(3)
C2 C3 C7 130.5(3)
C4 C3 C7 108.5(3)
C3 C4 N1 109.7(3)
C5 C4 N1 128.9(3)
C5 C4 C3 121.4(3)
C4 C5 H5 121.1
C4 C5 C6 117.9(3)
C6 C5 H5 121.1
C1 C6 C5 120.4(3)
C1 C6 H6 119.8
C5 C6 H6 119.8
N2 C7 C3 114.2(3)
N2 C7 C8 113.6(3)
N2 C7 C10 101.0(3)
C3 C7 C8 102.0(3)
C3 C7 C10 114.9(3)
C10 C7 C8 111.6(3)
O1 C8 N1 126.4(3)
O1 C8 C7 125.6(3)
N1 C8 C7 107.9(3)
N1 C9 H9A 109.5
N1 C9 H9B 109.5
N1 C9 H9C 109.5
H9A C9 H9B 109.5
H9A C9 H9C 109.5
H9B C9 H9C 109.5
C7 C10 H10A 111.4
C7 C10 H10B 111.4
H10A C10 H10B 109.3
C11 C10 C7 101.9(3)
C11 C10 H10A 111.4
C11 C10 H10B 111.4
N3 C11 C10 115.2(3)
N3 C11 C12 123.3(3)
C12 C11 C10 121.4(3)
O2 C12 O3 124.8(3)
O2 C12 C11 121.3(3)
O3 C12 C11 113.9(3)
O3 C13 H13A 109.5
O3 C13 H13B 109.5
O3 C13 C14 110.9(4)
H13A C13 H13B 108.0
C14 C13 H13A 109.5
C14 C13 H13B 109.5
C13 C14 H14A 109.5
C13 C14 H14B 109.5
C13 C14 H14C 109.5
H14A C14 H14B 109.5
H14A C14 H14C 109.5
H14B C14 H14C 109.5
O4 C15 N2 118.8(3)
O4 C15 C16 123.1(3)
N2 C15 C16 118.2(3)
C17 C16 C15 120.7(3)
C21 C16 C15 119.5(3)
C21 C16 C17 119.4(3)
O5 C17 C16 116.1(3)
O5 C17 C18 124.8(3)
C16 C17 C18 119.1(4)
C17 C18 H18 120.0
C19 C18 C17 120.0(4)
C19 C18 H18 120.0
C18 C19 H19 119.5
C20 C19 C18 121.1(4)
C20 C19 H19 119.5
C19 C20 H20 120.2
C19 C20 C21 119.6(4)
C21 C20 H20 120.2
C16 C21 H21 119.6
C20 C21 C16 120.8(4)
C20 C21 H21 119.6
H22C C22 H22D 107.9
H22A C22 H22B 107.2
Cl1A C22 H22A 107.9
Cl1A C22 H22B 107.9
Cl2A C22 H22A 107.9
Cl2A C22 H22B 107.9
Cl2A C22 Cl1A 117.8(5)
Cl1B C22 H22C 109.3
Cl1B C22 H22D 109.3
Cl2B C22 H22C 109.3
Cl2B C22 H22D 109.3
Cl2B C22 Cl1B 111.8(4)

loop_
_geom_bond_atom_site_label_1
_geom_bond_atom_site_label_2
_geom_bond_distance
Br1 C1 1.893(4)
O1 C8 1.213(4)
O2 C12 1.188(4)
O3 C12 1.315(4)
O3 C13 1.449(5)
O4 C15 1.220(4)
O5 C00V 1.425(4)
O5 C17 1.351(4)
N1 C4 1.406(4)
N1 C8 1.352(5)
N1 C9 1.449(5)
N2 N3 1.374(4)
N2 C7 1.471(4)
N2 C15 1.360(4)
N3 C11 1.274(4)
C00V H00A 0.9800
C00V H00B 0.9800
C00V H00C 0.9800
C1 C2 1.387(5)
C1 C6 1.362(5)
C2 H2 0.9500
C2 C3 1.360(5)
C3 C4 1.386(5)
C3 C7 1.508(5)
C4 C5 1.368(5)
C5 H5 0.9500
C5 C6 1.376(5)
C6 H6 0.9500
C7 C8 1.539(5)
C7 C10 1.538(5)
C9 H9A 0.9800
C9 H9B 0.9800
C9 H9C 0.9800
C10 H10A 0.9900
C10 H10B 0.9900
C10 C11 1.495(5)
C11 C12 1.475(5)
C13 H13A 0.9900
C13 H13B 0.9900
C13 C14 1.482(8)
C14 H14A 0.9800
C14 H14B 0.9800
C14 H14C 0.9800
C15 C16 1.482(5)
C16 C17 1.386(5)
C16 C21 1.379(5)
C17 C18 1.388(5)
C18 H18 0.9500
C18 C19 1.368(6)
C19 H19 0.9500
C19 C20 1.352(6)
C20 H20 0.9500
C20 C21 1.374(6)
C21 H21 0.9500
C22 H22C 0.9900
C22 H22D 0.9900
C22 H22A 0.9900
C22 H22B 0.9900
C22 Cl1A 1.671(11)
C22 Cl2A 1.669(9)
C22 Cl1B 1.776(7)
C22 Cl2B 1.697(7)

loop_
_geom_torsion_atom_site_label_1
_geom_torsion_atom_site_label_2
_geom_torsion_atom_site_label_3
_geom_torsion_atom_site_label_4
_geom_torsion
Br1 C1 C2 C3 179.8(3)
Br1 C1 C6 C5 179.2(3)
O4 C15 C16 C17 113.6(4)
O4 C15 C16 C21 -58.6(5)
O5 C17 C18 C19 -177.5(4)
N1 C4 C5 C6 -179.3(4)
N2 N3 C11 C10 1.3(4)
N2 N3 C11 C12 177.7(3)
N2 C7 C8 O1 53.3(5)
N2 C7 C8 N1 -130.6(3)
N2 C7 C10 C11 7.4(3)
N2 C15 C16 C17 -65.7(4)
N2 C15 C16 C21 122.2(3)
N3 N2 C7 C3 116.2(3)
N3 N2 C7 C8 -127.3(3)
N3 N2 C7 C10 -7.7(3)
N3 N2 C15 O4 171.3(3)
N3 N2 C15 C16 -9.4(4)
N3 C11 C12 O2 173.9(4)
N3 C11 C12 O3 -6.3(5)
C00V O5 C17 C16 -176.8(3)
C00V O5 C17 C18 0.4(5)
C1 C2 C3 C4 1.0(5)
C1 C2 C3 C7 -177.0(3)
C2 C1 C6 C5 -0.6(6)
C2 C3 C4 N1 178.5(3)
C2 C3 C4 C5 -0.6(5)
C2 C3 C7 N2 -52.7(5)
C2 C3 C7 C8 -175.7(3)
C2 C3 C7 C10 63.4(5)
C3 C4 C5 C6 -0.4(5)
C3 C7 C8 O1 176.8(3)
C3 C7 C8 N1 -7.1(3)
C3 C7 C10 C11 -116.0(3)
C4 N1 C8 O1 -178.1(4)
C4 N1 C8 C7 5.8(4)
C4 C3 C7 N2 129.1(3)
C4 C3 C7 C8 6.1(3)
C4 C3 C7 C10 -114.8(3)
C4 C5 C6 C1 1.0(6)
C6 C1 C2 C3 -0.4(5)
C7 N2 N3 C11 4.4(4)
C7 N2 C15 O4 -11.7(4)
C7 N2 C15 C16 167.6(3)
C7 C3 C4 N1 -3.1(4)
C7 C3 C4 C5 177.8(3)
C7 C10 C11 N3 -6.0(4)
C7 C10 C11 C12 177.6(3)
C8 N1 C4 C3 -1.8(4)
C8 N1 C4 C5 177.2(4)
C8 C7 C10 C11 128.5(3)
C9 N1 C4 C3 -179.7(3)
C9 N1 C4 C5 -0.6(6)
C9 N1 C8 O1 -0.3(6)
C9 N1 C8 C7 -176.4(3)
C10 C7 C8 O1 -60.1(5)
C10 C7 C8 N1 116.0(3)
C10 C11 C12 O2 -10.0(5)
C10 C11 C12 O3 169.9(3)
C12 O3 C13 C14 79.1(6)
C13 O3 C12 O2 2.8(6)
C13 O3 C12 C11 -177.1(4)
C15 N2 N3 C11 -178.3(3)
C15 N2 C7 C3 -61.1(4)
C15 N2 C7 C8 55.4(4)
C15 N2 C7 C10 175.0(3)
C15 C16 C17 O5 5.8(5)
C15 C16 C17 C18 -171.6(3)
C15 C16 C21 C20 172.9(4)
C16 C17 C18 C19 -0.3(6)
C17 C16 C21 C20 0.6(5)
C17 C18 C19 C20 -1.1(6)
C18 C19 C20 C21 2.3(7)
C19 C20 C21 C16 -2.0(6)
C21 C16 C17 O5 178.0(3)
C21 C16 C17 C18 0.6(5)
